data_4304931
loop_
_publ_author_name
'Hyui Sul Lee'
'Sven-Oliver Hauber'
'Denis Vindu\<s'
'Mark Niemeyer'

_publ_contact_author_address
;
Institut f\"ur Anorganische und Analytische Chemie
Johannes Gutenberg-Universit\"at Mainz
Duesbergweg 10-14
D-55099 Mainz
Germany
;
_publ_contact_author_email niemeyer@uni-mainz.de
_publ_contact_author_name 'Mark Niemeyer'
_publ_section_title
;
Isostructural Potassium and Thallium Salts of Sterically Crowded Triazenes:
A Structural and Computational Study
;
_journal_name_full 'Inorganic Chemistry'
_journal_page_first 4401
_journal_page_last 4412
_journal_paper_doi 10.1021/ic800029z
_journal_volume 47
_journal_year 2008
_chemical_formula_sum 'C88 H84 K2 N6'
_chemical_formula_weight 1303.82
_chemical_name_systematic
;
((1,3-bis(3,5,3'',5''-tetramethyl-1,1':3';1''-terphenyl-2'))
(triazenido-N,N'))potassium
;
_space_group_IT_number 15
_symmetry_cell_setting monoclinic
_symmetry_space_group_name_Hall '-C 2yc'
_symmetry_space_group_name_H-M 'C 1 2/c 1'
_atom_sites_solution_hydrogens geom
_atom_sites_solution_primary direct
_atom_sites_solution_secondary difmap
_audit_creation_method SHELXL-97
_cell_angle_alpha 90.00
_cell_angle_beta 118.972(12)
_cell_angle_gamma 90.00
_cell_formula_units_Z 4
_cell_length_a 25.281(5)
_cell_length_b 13.6319(15)
_cell_length_c 24.677(4)
_cell_measurement_reflns_used 43
_cell_measurement_temperature 173(2)
_cell_measurement_theta_max 11.2
_cell_measurement_theta_min 5.2
_cell_volume 7440(2)
_computing_structure_refinement 'SHELXL-97 (Sheldrick, 1997)'
_computing_structure_solution 'SHELXS-97 (Sheldrick, 1990)'
_diffrn_ambient_temperature 173(2)
_diffrn_measured_fraction_theta_full 0.997
_diffrn_measured_fraction_theta_max 0.997
_diffrn_measurement_device_type 'Siemens P4'
_diffrn_radiation_monochromator graphite
_diffrn_radiation_source 'fine-focus sealed tube'
_diffrn_radiation_type MoK\a
_diffrn_radiation_wavelength 0.71073
_diffrn_reflns_av_R_equivalents 0.0937
_diffrn_reflns_av_sigmaI/netI 0.1518
_diffrn_reflns_limit_h_max 30
_diffrn_reflns_limit_h_min -13
_diffrn_reflns_limit_k_max 16
_diffrn_reflns_limit_k_min -6
_diffrn_reflns_limit_l_max 25
_diffrn_reflns_limit_l_min -29
_diffrn_reflns_number 6693
_diffrn_reflns_theta_full 25.00
_diffrn_reflns_theta_max 25.00
_diffrn_reflns_theta_min 1.89
_diffrn_standards_decay_% 0.1
_diffrn_standards_interval_count 298
_diffrn_standards_number 2
_exptl_absorpt_coefficient_mu 0.176
_exptl_absorpt_correction_type none
_exptl_crystal_colour 'pale yellow'
_exptl_crystal_density_diffrn 1.164
_exptl_crystal_density_method 'not measured'
_exptl_crystal_description prism
_exptl_crystal_F_000 2768
_exptl_crystal_size_max 0.60
_exptl_crystal_size_mid 0.50
_exptl_crystal_size_min 0.30
_refine_diff_density_max 0.188
_refine_diff_density_min -0.183
_refine_diff_density_rms 0.042
_refine_ls_extinction_method none
_refine_ls_goodness_of_fit_ref 0.697
_refine_ls_hydrogen_treatment refU
_refine_ls_matrix_type full
_refine_ls_number_parameters 444
_refine_ls_number_reflns 6533
_refine_ls_number_restraints 0
_refine_ls_restrained_S_all 0.697
_refine_ls_R_factor_all 0.1044
_refine_ls_R_factor_gt 0.0402
_refine_ls_shift/su_max 0.001
_refine_ls_shift/su_mean 0.000
_refine_ls_structure_factor_coef Fsqd
_refine_ls_weighting_details 'calc w=1/[\s^2^(Fo^2^)+(0.0208P)^2^] where P=(Fo^2^+2Fc^2^)/3'
_refine_ls_weighting_scheme calc
_refine_ls_wR_factor_gt 0.0790
_refine_ls_wR_factor_ref 0.0883
_reflns_number_gt 2913
_reflns_number_total 6533
_reflns_threshold_expression >2sigma(I)
_cod_data_source_file ic800029z-file003_4.cif
_cod_data_source_block 2d
_cod_database_code 4304931

loop_
_symmetry_equiv_pos_as_xyz
'x, y, z'
'-x, y, -z+1/2'
'x+1/2, y+1/2, z'
'-x+1/2, y+1/2, -z+1/2'
'-x, -y, -z'
'x, -y, z-1/2'
'-x+1/2, -y+1/2, -z'
'x+1/2, -y+1/2, z-1/2'

loop_
_atom_site_label
_atom_site_type_symbol
_atom_site_fract_x
_atom_site_fract_y
_atom_site_fract_z
_atom_site_U_iso_or_equiv
_atom_site_adp_type
_atom_site_occupancy
_atom_site_symmetry_multiplicity
_atom_site_calc_flag
_atom_site_refinement_flags
_atom_site_disorder_assembly
_atom_site_disorder_group
K K 0.04133(3) 0.66405(5) 0.21212(3) 0.03794(18) Uani 1 1 d . . .
N1 N 0.04283(9) 0.81441(15) 0.29352(9) 0.0258(5) Uani 1 1 d . . .
N2 N 0.0000 0.8669(2) 0.2500 0.0238(7) Uani 1 2 d S . .
N3 N 0.04243(9) 0.51375(15) 0.29434(9) 0.0263(5) Uani 1 1 d . . .
N4 N 0.0000 0.4608(2) 0.2500 0.0254(7) Uani 1 2 d S . .
C11 C 0.08487(11) 0.87821(19) 0.34044(11) 0.0244(6) Uani 1 1 d . . .
C12 C 0.14663(11) 0.86198(19) 0.36193(11) 0.0281(7) Uani 1 1 d . . .
C13 C 0.19012(12) 0.9202(2) 0.40849(12) 0.0352(7) Uani 1 1 d . . .
H13A H 0.2318 0.9078 0.4228 0.0296(17) Uiso 1 1 calc R . .
C14 C 0.17317(12) 0.9963(2) 0.43416(12) 0.0394(8) Uani 1 1 d . . .
H14A H 0.2028 1.0374 0.4650 0.0296(17) Uiso 1 1 calc R . .
C15 C 0.11202(12) 1.0115(2) 0.41402(12) 0.0356(7) Uani 1 1 d . . .
H15A H 0.1004 1.0628 0.4322 0.0296(17) Uiso 1 1 calc R . .
C16 C 0.06719(11) 0.95359(19) 0.36793(11) 0.0260(6) Uani 1 1 d . . .
C21 C 0.16809(11) 0.7844(2) 0.33434(12) 0.0281(6) Uani 1 1 d . . .
C22 C 0.19781(11) 0.7019(2) 0.36798(12) 0.0327(7) Uani 1 1 d . . .
H22A H 0.2020 0.6935 0.4081 0.0296(17) Uiso 1 1 calc R . .
C23 C 0.22184(12) 0.6307(2) 0.34572(13) 0.0350(7) Uani 1 1 d . . .
C24 C 0.21632(11) 0.6462(2) 0.28742(12) 0.0360(7) Uani 1 1 d . . .
H24A H 0.2325 0.5987 0.2712 0.0296(17) Uiso 1 1 calc R . .
C25 C 0.18803(12) 0.7286(2) 0.25214(13) 0.0368(7) Uani 1 1 d . . .
C26 C 0.16226(12) 0.7960(2) 0.27497(12) 0.0324(7) Uani 1 1 d . . .
H26A H 0.1405 0.8505 0.2502 0.0296(17) Uiso 1 1 calc R . .
C31 C 0.00303(11) 0.96976(19) 0.35547(11) 0.0268(6) Uani 1 1 d . . .
C32 C -0.01120(12) 0.9394(2) 0.40072(12) 0.0319(7) Uani 1 1 d . . .
H32A H 0.0181 0.9047 0.4359 0.0296(17) Uiso 1 1 calc R . .
C33 C -0.06803(12) 0.9590(2) 0.39550(12) 0.0348(7) Uani 1 1 d . . .
C34 C -0.11028(12) 1.0090(2) 0.34370(12) 0.0370(7) Uani 1 1 d . . .
H34A H -0.1489 1.0227 0.3397 0.0296(17) Uiso 1 1 calc R . .
C35 C -0.09771(11) 1.03982(19) 0.29721(11) 0.0282(6) Uani 1 1 d . . .
C36 C -0.04075(12) 1.01969(19) 0.30388(12) 0.0301(7) Uani 1 1 d . . .
H36A H -0.0316 1.0404 0.2726 0.0296(17) Uiso 1 1 calc R . .
C41 C 0.08816(11) 0.4500(2) 0.33767(11) 0.0269(7) Uani 1 1 d . . .
C42 C 0.10833(12) 0.4657(2) 0.40098(11) 0.0304(7) Uani 1 1 d . . .
C43 C 0.15369(13) 0.4069(2) 0.44539(12) 0.0418(8) Uani 1 1 d . . .
H43A H 0.1669 0.4180 0.4881 0.0296(17) Uiso 1 1 calc R . .
C44 C 0.17959(13) 0.3327(2) 0.42824(13) 0.0503(9) Uani 1 1 d . . .
H44A H 0.2100 0.2922 0.4588 0.0296(17) Uiso 1 1 calc R . .
C45 C 0.16068(12) 0.3176(2) 0.36576(12) 0.0447(8) Uani 1 1 d . . .
H45A H 0.1788 0.2668 0.3540 0.0296(17) Uiso 1 1 calc R . .
C46 C 0.11574(11) 0.3755(2) 0.31999(11) 0.0306(7) Uani 1 1 d . . .
C51 C 0.08030(12) 0.5428(2) 0.42197(11) 0.0293(7) Uani 1 1 d . . .
C52 C 0.11432(12) 0.6231(2) 0.45669(11) 0.0318(7) Uani 1 1 d . . .
H52A H 0.1553 0.6286 0.4658 0.0296(17) Uiso 1 1 calc R . .
C53 C 0.09026(12) 0.6949(2) 0.47828(11) 0.0326(7) Uani 1 1 d . . .
C54 C 0.03112(12) 0.6832(2) 0.46687(11) 0.0328(7) Uani 1 1 d . . .
H54A H 0.0141 0.7314 0.4817 0.0296(17) Uiso 1 1 calc R . .
C55 C -0.00389(12) 0.6029(2) 0.43438(12) 0.0328(7) Uani 1 1 d . . .
C56 C 0.02085(12) 0.5340(2) 0.41140(11) 0.0323(7) Uani 1 1 d . . .
H56A H -0.0031 0.4800 0.3881 0.0296(17) Uiso 1 1 calc R . .
C61 C 0.10362(12) 0.35925(19) 0.25409(12) 0.0307(7) Uani 1 1 d . . .
C62 C 0.14745(12) 0.3907(2) 0.23886(12) 0.0348(7) Uani 1 1 d . . .
H62A H 0.1820 0.4250 0.2689 0.0296(17) Uiso 1 1 calc R . .
C63 C 0.14143(12) 0.3728(2) 0.18022(13) 0.0385(8) Uani 1 1 d . . .
C64 C 0.09112(13) 0.3234(2) 0.13753(12) 0.0366(7) Uani 1 1 d . . .
H64A H 0.0867 0.3109 0.0977 0.0296(17) Uiso 1 1 calc R . .
C65 C 0.04593(12) 0.2906(2) 0.15088(12) 0.0333(7) Uani 1 1 d . . .
C66 C 0.05370(12) 0.30908(18) 0.20972(11) 0.0310(7) Uani 1 1 d . . .
H66A H 0.0239 0.2867 0.2198 0.0296(17) Uiso 1 1 calc R . .
C231 C 0.25302(12) 0.5413(2) 0.38380(13) 0.0443(8) Uani 1 1 d . . .
H23A H 0.2649 0.4979 0.3599 0.093(3) Uiso 1 1 calc R . .
H23B H 0.2253 0.5064 0.3943 0.093(3) Uiso 1 1 calc R . .
H23C H 0.2891 0.5615 0.4219 0.093(3) Uiso 1 1 calc R . .
C251 C 0.18756(14) 0.7492(2) 0.19109(13) 0.0531(9) Uani 1 1 d . . .
H25A H 0.1481 0.7758 0.1610 0.093(3) Uiso 1 1 calc R . .
H25B H 0.1950 0.6881 0.1750 0.093(3) Uiso 1 1 calc R . .
H25C H 0.2193 0.7968 0.1981 0.093(3) Uiso 1 1 calc R . .
C331 C -0.08175(13) 0.9256(2) 0.44634(13) 0.0503(9) Uani 1 1 d . . .
H33A H -0.1183 0.9587 0.4413 0.093(3) Uiso 1 1 calc R . .
H33B H -0.0476 0.9421 0.4869 0.093(3) Uiso 1 1 calc R . .
H33C H -0.0882 0.8545 0.4435 0.093(3) Uiso 1 1 calc R . .
C351 C -0.14533(12) 1.0924(2) 0.24021(12) 0.0403(8) Uani 1 1 d . . .
H35A H -0.1800 1.0488 0.2174 0.093(3) Uiso 1 1 calc R . .
H35B H -0.1282 1.1108 0.2135 0.093(3) Uiso 1 1 calc R . .
H35C H -0.1585 1.1515 0.2529 0.093(3) Uiso 1 1 calc R . .
C531 C 0.12891(13) 0.7821(2) 0.51417(13) 0.0444(8) Uani 1 1 d . . .
H53A H 0.1684 0.7588 0.5463 0.093(3) Uiso 1 1 calc R . .
H53B H 0.1088 0.8178 0.5336 0.093(3) Uiso 1 1 calc R . .
H53C H 0.1344 0.8259 0.4858 0.093(3) Uiso 1 1 calc R . .
C551 C -0.06665(12) 0.5877(2) 0.42663(14) 0.0508(9) Uani 1 1 d . . .
H55A H -0.0802 0.6483 0.4374 0.093(3) Uiso 1 1 calc R . .
H55B H -0.0655 0.5346 0.4540 0.093(3) Uiso 1 1 calc R . .
H55C H -0.0947 0.5704 0.3835 0.093(3) Uiso 1 1 calc R . .
C631 C 0.18994(13) 0.4057(3) 0.16458(14) 0.0573(10) Uani 1 1 d . . .
H63A H 0.1709 0.4378 0.1240 0.093(3) Uiso 1 1 calc R . .
H63B H 0.2129 0.3485 0.1635 0.093(3) Uiso 1 1 calc R . .
H63C H 0.2173 0.4519 0.1961 0.093(3) Uiso 1 1 calc R . .
C651 C -0.00992(12) 0.2381(2) 0.10242(12) 0.0442(8) Uani 1 1 d . . .
H65A H -0.0377 0.2259 0.1189 0.093(3) Uiso 1 1 calc R . .
H65B H 0.0019 0.1755 0.0919 0.093(3) Uiso 1 1 calc R . .
H65C H -0.0301 0.2790 0.0652 0.093(3) Uiso 1 1 calc R . .

loop_
_atom_site_aniso_label
_atom_site_aniso_U_11
_atom_site_aniso_U_22
_atom_site_aniso_U_33
_atom_site_aniso_U_23
_atom_site_aniso_U_13
_atom_site_aniso_U_12
K 0.0437(4) 0.0357(4) 0.0452(4) -0.0076(3) 0.0300(3) -0.0072(3)
N1 0.0175(12) 0.0324(14) 0.0237(12) 0.0023(11) 0.0070(10) 0.0023(11)
N2 0.0209(17) 0.0290(19) 0.0226(17) 0.000 0.0113(15) 0.000
N3 0.0261(13) 0.0284(13) 0.0208(11) -0.0010(11) 0.0087(10) 0.0008(11)
N4 0.0264(18) 0.0306(19) 0.0195(16) 0.000 0.0115(15) 0.000
C11 0.0234(15) 0.0258(16) 0.0234(14) 0.0041(13) 0.0109(13) 0.0002(13)
C12 0.0266(15) 0.0307(17) 0.0250(14) -0.0008(13) 0.0110(13) 0.0023(13)
C13 0.0228(15) 0.0444(19) 0.0369(17) -0.0047(15) 0.0133(14) -0.0022(14)
C14 0.0315(18) 0.043(2) 0.0376(17) -0.0149(15) 0.0122(15) -0.0085(15)
C15 0.0319(17) 0.0389(18) 0.0333(16) -0.0080(14) 0.0138(14) 0.0040(15)
C16 0.0256(15) 0.0279(15) 0.0256(14) 0.0006(13) 0.0133(13) 0.0041(13)
C21 0.0184(14) 0.0327(17) 0.0302(15) -0.0022(13) 0.0093(12) -0.0015(13)
C22 0.0296(16) 0.0402(18) 0.0328(16) -0.0009(14) 0.0187(14) -0.0012(14)
C23 0.0292(16) 0.0305(17) 0.0460(18) -0.0014(14) 0.0187(15) -0.0004(14)
C24 0.0317(16) 0.0334(19) 0.0446(18) -0.0096(15) 0.0199(15) -0.0004(14)
C25 0.0325(17) 0.0432(19) 0.0383(17) -0.0067(16) 0.0199(15) -0.0059(15)
C26 0.0303(16) 0.0302(17) 0.0337(16) -0.0029(14) 0.0133(14) -0.0018(14)
C31 0.0291(15) 0.0234(15) 0.0291(15) -0.0056(13) 0.0151(13) 0.0013(13)
C32 0.0352(17) 0.0306(17) 0.0314(16) -0.0004(13) 0.0173(14) 0.0040(14)
C33 0.0352(17) 0.0373(18) 0.0374(17) -0.0022(15) 0.0220(15) 0.0053(15)
C34 0.0301(17) 0.0402(19) 0.0483(19) -0.0007(16) 0.0249(15) 0.0047(15)
C35 0.0288(16) 0.0243(16) 0.0294(15) -0.0006(13) 0.0125(13) 0.0040(13)
C36 0.0344(17) 0.0263(16) 0.0312(16) 0.0001(13) 0.0170(14) 0.0033(14)
C41 0.0262(16) 0.0263(16) 0.0216(14) 0.0000(13) 0.0064(13) -0.0018(13)
C42 0.0288(16) 0.0304(16) 0.0262(15) -0.0025(13) 0.0088(13) 0.0010(14)
C43 0.0486(19) 0.045(2) 0.0202(15) -0.0020(15) 0.0072(15) 0.0069(17)
C44 0.051(2) 0.048(2) 0.0289(17) 0.0055(16) 0.0012(15) 0.0230(19)
C45 0.0463(19) 0.042(2) 0.0385(18) -0.0016(16) 0.0145(16) 0.0178(16)
C46 0.0255(15) 0.0294(16) 0.0278(15) -0.0018(13) 0.0055(13) 0.0052(13)
C51 0.0299(16) 0.0326(17) 0.0200(14) 0.0021(13) 0.0079(13) -0.0001(14)
C52 0.0318(16) 0.0387(17) 0.0262(15) -0.0002(14) 0.0152(13) -0.0026(14)
C53 0.0389(17) 0.0309(17) 0.0251(15) 0.0005(13) 0.0133(14) -0.0038(14)
C54 0.0443(18) 0.0287(18) 0.0299(15) -0.0007(13) 0.0214(14) 0.0047(14)
C55 0.0340(17) 0.0354(18) 0.0318(16) 0.0014(14) 0.0181(14) 0.0008(14)
C56 0.0355(17) 0.0275(16) 0.0288(15) -0.0051(13) 0.0116(14) -0.0064(14)
C61 0.0314(16) 0.0242(16) 0.0304(15) -0.0022(13) 0.0100(13) 0.0093(13)
C62 0.0297(16) 0.0313(17) 0.0388(17) -0.0050(14) 0.0129(14) 0.0028(14)
C63 0.0355(18) 0.0377(18) 0.0432(18) 0.0019(15) 0.0197(16) 0.0068(15)
C64 0.0471(19) 0.0353(18) 0.0274(15) -0.0019(14) 0.0179(15) 0.0111(16)
C65 0.0383(17) 0.0275(16) 0.0295(16) 0.0015(13) 0.0127(14) 0.0068(14)
C66 0.0344(17) 0.0290(17) 0.0289(15) -0.0022(13) 0.0147(14) 0.0009(13)
C231 0.0379(18) 0.0403(19) 0.0494(19) 0.0028(16) 0.0171(16) 0.0081(16)
C251 0.070(2) 0.055(2) 0.0422(18) -0.0013(17) 0.0327(18) 0.0017(19)
C331 0.053(2) 0.064(2) 0.0489(19) 0.0090(18) 0.0361(17) 0.0084(18)
C351 0.0337(17) 0.0437(19) 0.0384(17) 0.0097(15) 0.0134(15) 0.0044(15)
C531 0.055(2) 0.0350(18) 0.0449(18) -0.0103(15) 0.0251(16) -0.0131(16)
C551 0.0377(19) 0.054(2) 0.060(2) -0.0035(18) 0.0231(17) -0.0007(17)
C631 0.046(2) 0.074(3) 0.062(2) -0.004(2) 0.0346(18) 0.0038(19)
C651 0.050(2) 0.0422(19) 0.0323(17) -0.0035(15) 0.0135(16) -0.0038(17)

loop_
_atom_type_symbol
_atom_type_description
_atom_type_scat_dispersion_real
_atom_type_scat_dispersion_imag
_atom_type_scat_source
C C 0.0033 0.0016 'International Tables Vol C Tables 4.2.6.8 and 6.1.1.4'
H H 0.0000 0.0000 'International Tables Vol C Tables 4.2.6.8 and 6.1.1.4'
N N 0.0061 0.0033 'International Tables Vol C Tables 4.2.6.8 and 6.1.1.4'
K K 0.2009 0.2494 'International Tables Vol C Tables 4.2.6.8 and 6.1.1.4'

loop_
_geom_angle_atom_site_label_1
_geom_angle_atom_site_label_2
_geom_angle_atom_site_label_3
_geom_angle
_geom_angle_site_symmetry_1
_geom_angle_site_symmetry_3
_geom_angle_publ_flag
N1 K N3 91.30(6) . . ?
N1 K N3 107.85(6) . 2 ?
N3 K N3 44.85(8) . 2 ?
N1 K N1 44.63(8) . 2 ?
N3 K N1 107.02(6) . 2 ?
N3 K N1 89.85(6) 2 2 ?
N1 K C56 154.04(7) . 2 ?
N3 K C56 96.31(7) . 2 ?
N3 K C56 63.08(6) 2 2 ?
N1 K C56 109.50(7) 2 2 ?
N1 K C26 64.85(6) . . ?
N3 K C26 112.05(7) . . ?
N3 K C26 156.82(7) 2 . ?
N1 K C26 97.53(7) 2 . ?
C56 K C26 132.88(7) 2 . ?
N1 K N2 23.63(4) . . ?
N3 K N2 107.34(5) . . ?
N3 K N2 106.83(5) 2 . ?
N1 K N2 23.71(4) 2 . ?
C56 K N2 131.80(5) 2 . ?
C26 K N2 75.46(6) . . ?
N1 K N4 107.79(5) . . ?
N3 K N4 23.78(4) . . ?
N3 K N4 23.81(4) 2 . ?
N1 K N4 106.53(5) 2 . ?
C56 K N4 74.00(5) 2 . ?
C26 K N4 134.31(5) . . ?
N2 K N4 116.69(4) . . ?
N1 K C55 146.43(7) . 2 ?
N3 K C55 118.88(7) . 2 ?
N3 K C55 87.02(6) 2 2 ?
N1 K C55 107.71(6) 2 2 ?
C56 K C55 24.29(6) 2 2 ?
C26 K C55 111.25(7) . 2 ?
N2 K C55 123.85(5) . 2 ?
N4 K C55 97.77(5) . 2 ?
N1 K K 54.41(4) . 2 ?
N3 K K 54.01(4) . 2 ?
N3 K K 53.45(4) 2 2 ?
N1 K K 53.02(4) 2 2 ?
C56 K K 111.88(5) 2 2 ?
C26 K K 115.22(5) . 2 ?
N2 K K 58.32(3) . 2 ?
N4 K K 58.37(3) . 2 ?
C55 K K 131.27(5) 2 2 ?
N1 K C25 88.25(6) . . ?
N3 K C25 109.73(7) . . ?
N3 K C25 148.29(7) 2 . ?
N1 K C25 119.52(7) 2 . ?
C56 K C25 112.14(7) 2 . ?
C26 K C25 23.74(6) . . ?
N2 K C25 98.68(6) . . ?
N4 K C25 125.73(6) . . ?
C55 K C25 94.27(7) 2 . ?
K K C25 134.44(5) 2 . ?
N2 N1 C11 109.1(2) . . ?
N2 N1 K 95.24(14) . . ?
C11 N1 K 139.37(16) . . ?
N2 N1 K 92.91(14) . 2 ?
C11 N1 K 135.13(15) . 2 ?
K N1 K 72.58(6) . 2 ?
N1 N2 N1 113.7(3) 2 . ?
N1 N2 K 61.13(13) 2 2 ?
N1 N2 K 63.38(13) . 2 ?
N1 N2 K 63.38(13) 2 . ?
N1 N2 K 61.13(13) . . ?
K N2 K 63.36(6) 2 . ?
N4 N3 C41 109.1(2) . . ?
N4 N3 K 94.53(14) . . ?
C41 N3 K 133.65(16) . . ?
N4 N3 K 93.60(14) . 2 ?
C41 N3 K 141.04(16) . 2 ?
K N3 K 72.54(6) . 2 ?
N3 N4 N3 113.4(3) . 2 ?
N3 N4 K 61.69(14) . . ?
N3 N4 K 62.60(14) 2 . ?
N3 N4 K 62.60(14) . 2 ?
N3 N4 K 61.69(14) 2 2 ?
K N4 K 63.25(6) . 2 ?
C12 C11 C16 119.0(2) . . ?
C12 C11 N1 117.8(2) . . ?
C16 C11 N1 123.1(2) . . ?
C13 C12 C11 120.8(2) . . ?
C13 C12 C21 117.7(2) . . ?
C11 C12 C21 121.5(2) . . ?
C14 C13 C12 120.6(3) . . ?
C13 C14 C15 118.9(3) . . ?
C14 C15 C16 122.0(3) . . ?
C15 C16 C11 118.6(2) . . ?
C15 C16 C31 116.8(2) . . ?
C11 C16 C31 124.3(2) . . ?
C22 C21 C26 117.9(3) . . ?
C22 C21 C12 120.9(2) . . ?
C26 C21 C12 121.1(2) . . ?
C21 C22 C23 123.0(3) . . ?
C22 C23 C24 117.2(3) . . ?
C22 C23 C231 120.9(3) . . ?
C24 C23 C231 121.8(3) . . ?
C25 C24 C23 122.3(3) . . ?
C24 C25 C26 118.7(3) . . ?
C24 C25 C251 121.5(3) . . ?
C26 C25 C251 119.8(3) . . ?
C24 C25 K 97.37(17) . . ?
C26 C25 K 68.68(15) . . ?
C251 C25 K 105.68(17) . . ?
C25 C26 C21 120.8(3) . . ?
C25 C26 K 87.59(16) . . ?
C21 C26 K 91.99(16) . . ?
C32 C31 C36 118.6(2) . . ?
C32 C31 C16 117.5(2) . . ?
C36 C31 C16 123.7(2) . . ?
C31 C32 C33 121.4(3) . . ?
C34 C33 C32 118.4(3) . . ?
C34 C33 C331 121.7(3) . . ?
C32 C33 C331 119.9(3) . . ?
C33 C34 C35 121.8(3) . . ?
C36 C35 C34 118.5(2) . . ?
C36 C35 C351 120.8(2) . . ?
C34 C35 C351 120.7(2) . . ?
C31 C36 C35 121.4(3) . . ?
C42 C41 C46 119.0(2) . . ?
C42 C41 N3 117.8(2) . . ?
C46 C41 N3 123.2(2) . . ?
C43 C42 C41 120.2(3) . . ?
C43 C42 C51 118.7(2) . . ?
C41 C42 C51 121.0(2) . . ?
C44 C43 C42 120.9(3) . . ?
C43 C44 C45 119.3(3) . . ?
C44 C45 C46 121.5(3) . . ?
C45 C46 C41 119.1(2) . . ?
C45 C46 C61 116.6(2) . . ?
C41 C46 C61 124.1(2) . . ?
C52 C51 C56 117.8(3) . . ?
C52 C51 C42 120.6(2) . . ?
C56 C51 C42 121.5(2) . . ?
C53 C52 C51 122.3(3) . . ?
C52 C53 C54 117.9(3) . . ?
C52 C53 C531 119.9(3) . . ?
C54 C53 C531 122.2(3) . . ?
C53 C54 C55 121.9(3) . . ?
C54 C55 C56 118.6(3) . . ?
C54 C55 C551 121.0(3) . . ?
C56 C55 C551 120.4(3) . . ?
C54 C55 K 101.16(16) . 2 ?
C56 C55 K 71.20(15) . 2 ?
C551 C55 K 99.52(17) . 2 ?
C55 C56 C51 121.4(3) . . ?
C55 C56 K 84.51(16) . 2 ?
C51 C56 K 96.78(16) . 2 ?
C66 C61 C62 118.4(3) . . ?
C66 C61 C46 123.5(3) . . ?
C62 C61 C46 117.9(2) . . ?
C61 C62 C63 121.3(3) . . ?
C64 C63 C62 118.4(3) . . ?
C64 C63 C631 120.7(3) . . ?
C62 C63 C631 120.9(3) . . ?
C63 C64 C65 122.2(3) . . ?
C66 C65 C64 117.8(3) . . ?
C66 C65 C651 121.0(3) . . ?
C64 C65 C651 121.1(3) . . ?
C61 C66 C65 121.9(3) . . ?

loop_
_geom_bond_atom_site_label_1
_geom_bond_atom_site_label_2
_geom_bond_distance
_geom_bond_site_symmetry_2
_geom_bond_publ_flag
K N1 2.857(2) . ?
K N3 2.874(2) . ?
K N3 2.895(2) 2 ?
K N1 2.909(2) 2 ?
K C56 3.203(3) 2 ?
K C26 3.224(3) . ?
K N2 3.249(3) . ?
K N4 3.254(3) . ?
K C55 3.368(3) 2 ?
K K 3.4130(13) 2 ?
K C25 3.458(3) . ?
N1 N2 1.308(2) . ?
N1 C11 1.426(3) . ?
N1 K 2.909(2) 2 ?
N2 N1 1.308(2) 2 ?
N2 K 3.249(3) 2 ?
N3 N4 1.316(2) . ?
N3 C41 1.428(3) . ?
N3 K 2.895(2) 2 ?
N4 N3 1.316(2) 2 ?
N4 K 3.254(3) 2 ?
C11 C12 1.402(3) . ?
C11 C16 1.418(3) . ?
C12 C13 1.391(3) . ?
C12 C21 1.495(3) . ?
C13 C14 1.387(4) . ?
C14 C15 1.391(3) . ?
C15 C16 1.397(3) . ?
C16 C31 1.513(3) . ?
C21 C22 1.384(4) . ?
C21 C26 1.409(3) . ?
C22 C23 1.392(4) . ?
C23 C24 1.392(3) . ?
C23 C231 1.507(4) . ?
C24 C25 1.389(4) . ?
C25 C26 1.393(4) . ?
C25 C251 1.527(3) . ?
C31 C32 1.392(3) . ?
C31 C36 1.394(3) . ?
C32 C33 1.405(3) . ?
C33 C34 1.384(4) . ?
C33 C331 1.524(3) . ?
C34 C35 1.395(3) . ?
C35 C36 1.395(3) . ?
C35 C351 1.517(3) . ?
C41 C42 1.405(3) . ?
C41 C46 1.415(3) . ?
C42 C43 1.394(3) . ?
C42 C51 1.493(4) . ?
C43 C44 1.378(4) . ?
C44 C45 1.390(3) . ?
C45 C46 1.395(3) . ?
C46 C61 1.518(3) . ?
C51 C52 1.399(3) . ?
C51 C56 1.401(3) . ?
C52 C53 1.389(4) . ?
C53 C54 1.390(4) . ?
C53 C531 1.521(3) . ?
C54 C55 1.391(4) . ?
C55 C56 1.392(3) . ?
C55 C551 1.518(3) . ?
C55 K 3.368(3) 2 ?
C56 K 3.203(3) 2 ?
C61 C66 1.386(3) . ?
C61 C62 1.399(3) . ?
C62 C63 1.401(4) . ?
C63 C64 1.373(4) . ?
C63 C631 1.520(4) . ?
C64 C65 1.407(4) . ?
C65 C66 1.391(3) . ?
C65 C651 1.516(3) . ?
